data_4337100
loop_
_publ_author_name
'Liang, Min-Xia'
'Ruan, Chan-Zi'
'Sun, Di'
'Kong, Xiang-Jian'
'Ren, Yan-Ping'
'Long, La-Sheng'
'Huang, Rong-Bin'
'Zheng, Lan-Sun'

_publ_section_title
;
 Solvothermal Synthesis of Four Polyoxometalate-Based Coordination
 Polymers Including Diverse Ag(I)&#x00B7;&#x00B7;&#x00B7;\p Interactions.
;
_journal_issue 2
_journal_name_full 'Inorganic chemistry'
_journal_page_first 897
_journal_page_last 902
_journal_paper_doi 10.1021/ic4022596
_journal_volume 53
_journal_year 2014
_chemical_formula_sum 'C44 H30 Ag12 N26 O40 Si W12'
_chemical_formula_weight 5091.67
_chemical_name_systematic
; 
 ? 
;
_space_group_IT_number 2
_symmetry_cell_setting triclinic
_symmetry_space_group_name_Hall '-P 1'
_symmetry_space_group_name_H-M 'P -1'
_atom_sites_solution_hydrogens geom
_atom_sites_solution_primary direct
_atom_sites_solution_secondary difmap
_audit_creation_method SHELXL-97
_cell_angle_alpha 97.787(3)
_cell_angle_beta 107.293(3)
_cell_angle_gamma 108.721(3)
_cell_formula_units_Z 1
_cell_length_a 12.342(2)
_cell_length_b 12.447(2)
_cell_length_c 14.980(3)
_cell_measurement_temperature 173(2)
_cell_volume 2012.0(6)
_computing_structure_refinement 'SHELXL-97 (Sheldrick, 1997)'
_computing_structure_solution 'SHELXS-97 (Sheldrick, 1990)'
_diffrn_ambient_temperature 173(2)
_diffrn_measured_fraction_theta_full 0.981
_diffrn_measured_fraction_theta_max 0.981
_diffrn_radiation_monochromator graphite
_diffrn_radiation_source 'fine-focus sealed tube'
_diffrn_radiation_type MoK\a
_diffrn_radiation_wavelength 0.71073
_diffrn_reflns_av_R_equivalents 0.0422
_diffrn_reflns_av_sigmaI/netI 0.0694
_diffrn_reflns_limit_h_max 12
_diffrn_reflns_limit_h_min -14
_diffrn_reflns_limit_k_max 14
_diffrn_reflns_limit_k_min -13
_diffrn_reflns_limit_l_max 17
_diffrn_reflns_limit_l_min -17
_diffrn_reflns_number 11744
_diffrn_reflns_theta_full 25.00
_diffrn_reflns_theta_max 25.00
_diffrn_reflns_theta_min 1.47
_exptl_absorpt_coefficient_mu 20.027
_exptl_absorpt_correction_T_max 0.2972
_exptl_absorpt_correction_T_min 0.2393
_exptl_absorpt_correction_type multi-scan
_exptl_absorpt_process_details sadabs
_exptl_crystal_density_diffrn 4.202
_exptl_crystal_density_method 'not measured'
_exptl_crystal_F_000 2262
_exptl_crystal_size_max 0.10
_exptl_crystal_size_mid 0.08
_exptl_crystal_size_min 0.08
_refine_diff_density_max 3.631
_refine_diff_density_min -3.442
_refine_diff_density_rms 0.449
_refine_ls_extinction_method none
_refine_ls_goodness_of_fit_ref 1.022
_refine_ls_hydrogen_treatment constr
_refine_ls_matrix_type full
_refine_ls_number_parameters 634
_refine_ls_number_reflns 6970
_refine_ls_number_restraints 102
_refine_ls_restrained_S_all 1.025
_refine_ls_R_factor_all 0.0858
_refine_ls_R_factor_gt 0.0749
_refine_ls_shift/su_max 0.001
_refine_ls_shift/su_mean 0.000
_refine_ls_structure_factor_coef Fsqd
_refine_ls_weighting_details 'calc w=1/[\s^2^(Fo^2^)+(0.1183P)^2^+55.9889P] where P=(Fo^2^+2Fc^2^)/3'
_refine_ls_weighting_scheme calc
_refine_ls_wR_factor_gt 0.1942
_refine_ls_wR_factor_ref 0.2029
_reflns_number_gt 5819
_reflns_number_total 6970
_reflns_threshold_expression >2sigma(I)
_cod_data_source_file ic4022596_si_002.cif
_cod_data_source_block p3
_cod_original_cell_volume 2012.1(6)
_cod_original_sg_symbol_H-M p-1
_cod_database_code 4337100

loop_
_symmetry_equiv_pos_as_xyz
'x, y, z'
'-x, -y, -z'

loop_
_atom_site_label
_atom_site_type_symbol
_atom_site_fract_x
_atom_site_fract_y
_atom_site_fract_z
_atom_site_U_iso_or_equiv
_atom_site_adp_type
_atom_site_occupancy
_atom_site_symmetry_multiplicity
_atom_site_calc_flag
_atom_site_refinement_flags
W1 W 0.44218(8) -0.16820(7) -0.83582(6) 0.0340(2) Uani 1 1 d .
W2 W 0.46508(8) 0.12483(8) -0.78988(6) 0.0373(2) Uani 1 1 d .
W3 W 0.72868(10) 0.06326(8) -0.77123(7) 0.0458(3) Uani 1 1 d .
W4 W 0.49087(8) -0.28850(7) -1.04057(8) 0.0462(3) Uani 1 1 d .
W5 W 0.21943(10) -0.24093(8) -1.06955(9) 0.0569(4) Uani 1 1 d .
W6 W 0.23127(11) 0.04815(9) -1.01757(10) 0.0590(4) Uani 1 1 d .
Ag1 Ag 0.4429(4) 0.5475(3) 0.1634(3) 0.0577(10) Uani 0.50 1 d P
Ag2 Ag -0.1711(3) 0.47400(19) -1.22979(17) 0.0951(11) Uani 1 1 d .
Ag3 Ag 0.0795(2) 0.09196(17) -0.56349(14) 0.0579(6) Uani 1 1 d .
Ag4 Ag 0.24135(19) 0.35153(17) -0.11134(14) 0.0525(5) Uani 1 1 d .
Ag5 Ag 0.0771(2) 0.00052(16) -0.80553(14) 0.0592(6) Uani 1 1 d .
Ag6 Ag 0.0000 0.5000 -1.0000 0.0522(7) Uani 1 2 d S
Ag7 Ag 0.08238(18) 0.24850(16) -0.94496(12) 0.0460(4) Uani 1 1 d .
Si1 Si 0.5000 0.0000 -1.0000 0.0345(18) Uani 1 2 d S
O3 O 0.1015(14) 0.0731(14) -1.0274(11) 0.042(4) Uani 1 1 d .
O4 O 0.4162(15) -0.0374(13) -0.7865(14) 0.056(5) Uani 1 1 d .
O6 O 0.0849(13) -0.3544(14) -1.1005(10) 0.043(4) Uani 1 1 d .
O9 O 0.6284(13) 0.1398(12) -0.7373(14) 0.049(4) Uani 1 1 d .
O12 O 0.6166(13) -0.0776(13) -0.7713(14) 0.052(4) Uani 1 1 d .
O20 O 0.485(2) -0.4264(15) -1.0616(12) 0.059(5) Uani 1 1 d .
O28 O 0.443(2) -0.131(2) -0.9821(18) 0.024(5) Uani 0.50 1 d P
O29 O 0.8370(17) 0.0958(15) -0.6647(18) 0.073(6) Uani 1 1 d .
O33 O 0.320(2) -0.316(2) -1.0877(17) 0.080(6) Uani 1 1 d U
O36 O 0.338(2) 0.205(2) -1.0063(17) 0.083(6) Uani 1 1 d U
O38 O 0.447(2) 0.1844(15) -0.6910(19) 0.086(8) Uani 1 1 d .
O39 O 0.2860(19) -0.2267(19) -0.9369(16) 0.075(6) Uani 1 1 d U
O42 O 0.299(2) 0.074(2) -0.8852(18) 0.087(7) Uani 1 1 d U
O46 O 0.413(2) -0.251(2) -0.759(2) 0.085(7) Uani 1 1 d .
O47 O 0.4892(18) -0.2630(18) -0.9156(16) 0.071(5) Uani 1 1 d U
O48 O 0.172(3) -0.111(2) -1.032(2) 0.092(7) Uani 1 1 d U
O49 O 0.653(3) 0.053(2) -0.930(2) 0.036(7) Uani 0.50 1 d P
O50 O 0.785(3) -0.018(2) -0.851(2) 0.101(8) Uani 1 1 d U
O57 O 0.782(3) 0.200(2) -0.820(2) 0.103(8) Uani 1 1 d U
O58 O 0.450(2) 0.087(2) -0.9435(18) 0.030(4) Uani 0.50 1 d PU
O60 O 0.520(2) 0.000(2) -0.8965(18) 0.029(4) Uani 0.50 1 d PU
O79 O 0.512(2) 0.258(2) -0.841(2) 0.095(7) Uani 1 1 d U
N7 N -0.0434(15) 0.2471(14) -1.0949(12) 0.031(4) Uani 1 1 d .
N8 N -0.1252(16) 0.3246(15) -1.2007(12) 0.034(4) Uani 1 1 d .
N10 N -0.0576(19) 0.3432(15) -1.1095(13) 0.042(4) Uani 1 1 d .
N11 N -0.1011(17) 0.1652(14) -1.1755(13) 0.038(4) Uani 1 1 d .
N13 N 0.1116(17) 0.2146(15) -0.6566(13) 0.037(4) Uani 1 1 d .
N15 N 0.1446(17) 0.3643(15) -0.7212(13) 0.037(4) Uani 1 1 d .
N16 N 0.185(2) 0.2440(18) -0.2554(14) 0.051(5) Uani 1 1 d .
N17 N 0.1055(18) 0.1795(14) -0.7466(14) 0.042(4) Uani 1 1 d .
N18 N 0.1356(19) 0.1470(17) -0.4059(15) 0.050(5) Uani 1 1 d .
N19 N 0.1264(18) 0.2671(15) -0.7860(12) 0.039(4) Uani 1 1 d .
N21 N 0.0502(19) 0.0952(17) -0.3652(14) 0.046(5) Uani 1 1 d .
N26 N 0.081(2) 0.1513(19) -0.2779(17) 0.056(6) Uani 1 1 d .
N24 N 0.2297(19) 0.4762(18) 0.0875(16) 0.052(5) Uani 1 1 d .
C1 C 0.527(3) 0.484(3) -0.365(3) 0.081(6) Uani 1 1 d U
H1 H 0.5952 0.5397 -0.3722 0.097 Uiso 1 1 calc R
C2 C 0.488(3) 0.511(3) -0.292(3) 0.082(6) Uani 1 1 d U
H2 H 0.5332 0.5857 -0.2482 0.099 Uiso 1 1 calc R
C3 C 0.221(2) 0.2421(19) -0.3324(17) 0.047(6) Uani 1 1 d .
C4 C 0.245(3) 0.578(3) -0.430(2) 0.069(8) Uani 1 1 d .
H4 H 0.3090 0.6537 -0.4009 0.083 Uiso 1 1 calc R
C5 C 0.166(3) 0.537(3) -0.3827(18) 0.072(9) Uani 1 1 d .
H5 H 0.1730 0.5851 -0.3246 0.086 Uiso 1 1 calc R
C6 C -0.355(3) -0.034(2) -1.460(2) 0.072(9) Uani 1 1 d .
H6 H -0.3977 -0.1168 -1.4756 0.086 Uiso 1 1 calc R
C7 C -0.286(3) 0.029(2) -1.3650(19) 0.053(6) Uani 1 1 d .
H7 H -0.2820 -0.0094 -1.3143 0.064 Uiso 1 1 calc R
C8 C -0.292(4) 0.146(3) -1.510(2) 0.093(13) Uani 1 1 d .
H8 H -0.2915 0.1876 -1.5582 0.112 Uiso 1 1 calc R
C9 C -0.360(3) 0.028(3) -1.537(2) 0.075(9) Uani 1 1 d .
H9 H -0.4092 -0.0124 -1.6028 0.090 Uiso 1 1 calc R
C10 C 0.329(3) 0.323(3) -0.340(3) 0.081(6) Uani 1 1 d U
C11 C 0.464(3) 0.373(3) -0.428(2) 0.073(9) Uani 1 1 d .
H11 H 0.4873 0.3520 -0.4812 0.088 Uiso 1 1 calc R
C12 C 0.362(2) 0.291(3) -0.413(2) 0.066(8) Uani 1 1 d .
H12 H 0.3197 0.2138 -0.4546 0.079 Uiso 1 1 calc R
C14 C 0.079(3) 0.429(3) -0.420(2) 0.062(7) Uani 1 1 d .
H14 H 0.0282 0.3967 -0.3859 0.074 Uiso 1 1 calc R
C15 C 0.063(2) 0.363(2) -0.5085(18) 0.049(6) Uani 1 1 d .
H15 H -0.0038 0.2889 -0.5373 0.059 Uiso 1 1 calc R
C16 C 0.142(2) 0.404(2) -0.5549(16) 0.040(5) Uani 1 1 d .
C17 C 0.1368(18) 0.3311(18) -0.6383(15) 0.036(5) Uani 1 1 d .
C18 C -0.223(2) 0.1511(19) -1.3440(14) 0.037(5) Uani 1 1 d .
C19 C -0.1505(19) 0.2132(18) -1.2389(15) 0.037(5) Uani 1 1 d .
C20 C 0.236(2) 0.5170(19) -0.5134(17) 0.045(5) Uani 1 1 d .
H20 H 0.2910 0.5485 -0.5445 0.054 Uiso 1 1 calc R
C21 C 0.391(3) 0.438(3) -0.278(3) 0.083(6) Uani 1 1 d U
H21 H 0.3653 0.4629 -0.2284 0.099 Uiso 1 1 calc R
C22 C -0.225(3) 0.206(3) -1.4144(18) 0.074(9) Uani 1 1 d .
H22 H -0.1790 0.2878 -1.3987 0.089 Uiso 1 1 calc R
C23 C 0.239(2) 0.439(2) 0.0180(19) 0.049(6) Uani 1 1 d .

loop_
_atom_site_aniso_label
_atom_site_aniso_U_11
_atom_site_aniso_U_22
_atom_site_aniso_U_33
_atom_site_aniso_U_23
_atom_site_aniso_U_13
_atom_site_aniso_U_12
W1 0.0332(5) 0.0360(4) 0.0298(5) 0.0068(3) 0.0123(4) 0.0092(3)
W2 0.0358(5) 0.0480(5) 0.0334(5) 0.0170(4) 0.0157(4) 0.0170(4)
W3 0.0710(7) 0.0407(5) 0.0372(5) 0.0159(4) 0.0301(5) 0.0237(4)
W4 0.0318(5) 0.0306(4) 0.0693(7) 0.0097(4) 0.0112(5) 0.0109(3)
W5 0.0565(7) 0.0328(5) 0.0800(8) -0.0021(5) 0.0477(6) 0.0008(4)
W6 0.0595(7) 0.0540(6) 0.1065(10) 0.0487(6) 0.0596(7) 0.0376(5)
Ag1 0.049(2) 0.050(2) 0.063(3) 0.0108(18) 0.009(2) 0.0171(17)
Ag2 0.165(3) 0.0435(11) 0.0466(13) 0.0058(9) -0.0112(15) 0.0493(14)
Ag3 0.0709(14) 0.0509(10) 0.0417(11) 0.0146(8) 0.0236(10) 0.0064(9)
Ag4 0.0543(11) 0.0596(11) 0.0417(10) 0.0088(8) 0.0184(9) 0.0201(9)
Ag5 0.0925(16) 0.0393(9) 0.0408(10) 0.0056(8) 0.0106(10) 0.0332(10)
Ag6 0.085(2) 0.0323(11) 0.0400(14) 0.0082(10) 0.0282(14) 0.0188(12)
Ag7 0.0568(11) 0.0504(10) 0.0307(9) 0.0091(7) 0.0106(8) 0.0256(8)
Si1 0.033(4) 0.029(4) 0.047(5) 0.010(3) 0.022(4) 0.011(3)
O3 0.038(8) 0.056(9) 0.034(8) 0.012(7) 0.016(7) 0.016(7)
O4 0.033(9) 0.038(8) 0.074(12) -0.002(8) -0.005(8) 0.013(7)
O6 0.028(8) 0.058(9) 0.029(8) 0.013(7) 0.011(6) -0.001(6)
O9 0.017(7) 0.033(7) 0.083(13) 0.011(7) 0.001(7) 0.008(6)
O12 0.022(8) 0.034(8) 0.082(13) 0.006(8) 0.004(8) 0.005(6)
O20 0.105(15) 0.051(10) 0.035(9) 0.024(7) 0.020(10) 0.044(10)
O28 0.017(12) 0.037(13) 0.029(14) 0.016(11) 0.015(11) 0.017(10)
O29 0.044(11) 0.044(10) 0.106(17) -0.003(10) 0.009(11) 0.012(8)
O33 0.063(9) 0.096(10) 0.071(9) -0.012(7) 0.021(7) 0.033(7)
O36 0.076(8) 0.079(8) 0.085(8) 0.045(7) 0.019(6) 0.018(6)
O38 0.111(18) 0.033(9) 0.114(19) 0.002(10) 0.076(16) 0.001(10)
O39 0.061(9) 0.085(9) 0.069(9) -0.012(7) 0.017(7) 0.035(7)
O42 0.070(10) 0.085(9) 0.095(10) 0.057(8) 0.017(7) 0.015(7)
O46 0.088(16) 0.092(15) 0.13(2) 0.070(15) 0.071(16) 0.063(13)
O47 0.050(8) 0.082(9) 0.072(9) -0.013(7) 0.018(7) 0.033(7)
O48 0.118(11) 0.083(10) 0.099(11) 0.021(8) 0.063(9) 0.048(8)
O49 0.046(17) 0.025(13) 0.032(15) 0.011(11) 0.023(14) -0.001(11)
O50 0.115(10) 0.098(10) 0.102(10) 0.024(7) 0.055(7) 0.041(7)
O57 0.116(10) 0.099(10) 0.108(10) 0.032(7) 0.050(7) 0.045(7)
O58 0.028(10) 0.039(10) 0.019(9) 0.008(8) 0.007(8) 0.010(8)
O60 0.028(10) 0.039(10) 0.017(9) 0.009(8) 0.008(8) 0.010(8)
O79 0.089(9) 0.096(9) 0.095(9) 0.046(7) 0.029(7) 0.024(6)
N7 0.029(9) 0.035(8) 0.028(9) 0.013(7) 0.009(7) 0.011(7)
N8 0.046(10) 0.045(10) 0.028(9) 0.017(7) 0.026(8) 0.024(8)
N10 0.064(13) 0.036(9) 0.029(10) 0.015(8) 0.018(9) 0.020(8)
N11 0.048(11) 0.030(8) 0.031(10) 0.003(7) 0.014(8) 0.011(7)
N13 0.045(10) 0.042(9) 0.040(10) 0.023(8) 0.025(9) 0.021(8)
N15 0.046(11) 0.042(9) 0.033(10) 0.014(8) 0.021(9) 0.019(8)
N16 0.057(13) 0.058(12) 0.033(11) 0.003(9) 0.022(10) 0.015(10)
N17 0.057(12) 0.028(8) 0.052(12) 0.011(8) 0.025(10) 0.024(8)
N18 0.053(12) 0.042(10) 0.048(12) 0.012(9) 0.025(10) 0.004(9)
N19 0.056(12) 0.034(9) 0.030(9) 0.014(7) 0.012(9) 0.023(8)
N21 0.053(12) 0.047(10) 0.043(11) 0.023(9) 0.027(10) 0.014(9)
N26 0.050(13) 0.054(12) 0.055(14) 0.006(10) 0.023(11) 0.007(10)
N24 0.040(11) 0.057(12) 0.052(13) -0.007(10) 0.014(10) 0.020(9)
C1 0.078(12) 0.069(10) 0.084(12) 0.004(9) 0.046(10) 0.004(9)
C2 0.080(11) 0.069(10) 0.085(12) 0.002(9) 0.046(10) 0.004(8)
C3 0.063(16) 0.032(11) 0.034(12) 0.005(9) 0.011(11) 0.010(10)
C4 0.045(16) 0.060(16) 0.07(2) -0.009(14) 0.006(15) 0.006(12)
C5 0.11(3) 0.09(2) 0.022(12) 0.001(13) 0.027(15) 0.05(2)
C6 0.070(19) 0.054(16) 0.063(19) -0.016(14) 0.028(16) -0.003(13)
C7 0.065(17) 0.056(14) 0.048(15) 0.005(11) 0.033(13) 0.026(12)
C8 0.12(3) 0.07(2) 0.040(17) 0.007(14) 0.013(18) 0.00(2)
C9 0.10(2) 0.069(18) 0.031(14) -0.005(12) 0.011(15) 0.011(16)
C10 0.079(12) 0.067(10) 0.083(12) 0.001(9) 0.045(10) 0.004(9)
C11 0.036(15) 0.09(2) 0.08(2) 0.012(17) 0.018(15) 0.015(14)
C12 0.033(13) 0.082(19) 0.066(19) -0.008(15) 0.021(13) 0.009(12)
C14 0.069(18) 0.074(18) 0.063(18) 0.018(15) 0.042(16) 0.036(15)
C15 0.037(13) 0.066(15) 0.043(14) -0.001(11) 0.011(11) 0.025(11)
C16 0.034(12) 0.051(12) 0.035(12) 0.014(10) 0.005(10) 0.021(10)
C17 0.020(10) 0.044(11) 0.025(10) -0.002(8) -0.010(8) 0.010(8)
C18 0.040(12) 0.048(12) 0.015(10) 0.009(8) 0.005(9) 0.011(9)
C19 0.032(11) 0.035(10) 0.029(11) 0.001(8) 0.000(9) 0.007(8)
C20 0.036(12) 0.039(11) 0.043(13) -0.003(10) 0.006(10) 0.006(9)
C21 0.080(11) 0.069(10) 0.084(12) 0.000(9) 0.045(10) 0.003(8)
C22 0.09(2) 0.08(2) 0.020(12) -0.004(12) 0.015(14) 0.011(17)
C23 0.063(16) 0.036(11) 0.046(14) 0.020(10) 0.017(12) 0.013(10)

loop_
_atom_type_symbol
_atom_type_description
_atom_type_scat_dispersion_real
_atom_type_scat_dispersion_imag
_atom_type_scat_source
C C 0.0033 0.0016 'International Tables Vol C Tables 4.2.6.8 and 6.1.1.4'
H H 0.0000 0.0000 'International Tables Vol C Tables 4.2.6.8 and 6.1.1.4'
N N 0.0061 0.0033 'International Tables Vol C Tables 4.2.6.8 and 6.1.1.4'
O O 0.0106 0.0060 'International Tables Vol C Tables 4.2.6.8 and 6.1.1.4'
Si Si 0.0817 0.0704 'International Tables Vol C Tables 4.2.6.8 and 6.1.1.4'
Ag Ag -0.8971 1.1015 'International Tables Vol C Tables 4.2.6.8 and 6.1.1.4'
W W -0.8490 6.8722 'International Tables Vol C Tables 4.2.6.8 and 6.1.1.4'

loop_
_geom_angle_atom_site_label_1
_geom_angle_atom_site_label_2
_geom_angle_atom_site_label_3
_geom_angle
_geom_angle_site_symmetry_1
_geom_angle_site_symmetry_3
O46 W1 O4 100.8(10) . .
O46 W1 O39 101.0(12) . .
O4 W1 O39 91.1(8) . .
O46 W1 O47 101.2(11) . .
O4 W1 O47 157.8(10) . .
O39 W1 O47 87.3(8) . .
O46 W1 O12 101.7(11) . .
O4 W1 O12 87.7(7) . .
O39 W1 O12 157.0(10) . .
O47 W1 O12 85.3(8) . .
O46 W1 O28 156.5(11) . .
O4 W1 O28 98.0(9) . .
O39 W1 O28 64.6(9) . .
O47 W1 O28 61.4(10) . .
O12 W1 O28 92.8(8) . .
O46 W1 O60 161.2(11) . .
O4 W1 O60 65.9(9) . .
O39 W1 O60 92.8(10) . .
O47 W1 O60 92.0(10) . .
O12 W1 O60 65.8(8) . .
O28 W1 O60 42.2(9) . .
O38 W2 O9 100.3(11) . .
O38 W2 O79 101.1(11) . .
O9 W2 O79 91.1(10) . .
O38 W2 O4 101.1(9) . .
O9 W2 O4 88.1(7) . .
O79 W2 O4 157.6(11) . .
O38 W2 O42 100.7(13) . .
O9 W2 O42 158.7(10) . .
O79 W2 O42 88.5(10) . .
O4 W2 O42 84.2(8) . .
O38 W2 O58 158.2(12) . .
O9 W2 O58 95.9(9) . .
O79 W2 O58 63.8(11) . .
O4 W2 O58 94.0(9) . .
O42 W2 O58 65.0(10) . .
O38 W2 O60 159.9(11) . .
O9 W2 O60 67.2(8) . .
O79 W2 O60 95.0(11) . .
O4 W2 O60 64.2(8) . .
O42 W2 O60 91.6(10) . .
O58 W2 O60 41.8(9) . .
O29 W3 O12 101.2(9) . .
O29 W3 O50 101.5(12) . .
O12 W3 O50 90.5(10) . .
O29 W3 O9 100.1(9) . .
O12 W3 O9 88.4(7) . .
O50 W3 O9 158.2(11) . .
O29 W3 O57 103.7(12) . .
O12 W3 O57 154.5(11) . .
O50 W3 O57 89.7(12) . .
O9 W3 O57 82.0(10) . .
O29 W3 O49 155.7(10) . .
O12 W3 O49 98.3(9) . .
O50 W3 O49 63.9(12) . .
O9 W3 O49 94.7(10) . .
O57 W3 O49 59.3(11) . .
O29 W3 O60 159.7(10) . .
O12 W3 O60 65.2(8) . .
O50 W3 O60 93.9(11) . .
O9 W3 O60 65.9(8) . .
O57 W3 O60 89.3(11) . .
O49 W3 O60 44.4(9) . .
O20 W4 O79 100.0(10) . 2_653
O20 W4 O47 102.0(9) . .
O79 W4 O47 157.8(11) 2_653 .
O20 W4 O36 99.8(11) . 2_653
O79 W4 O36 87.3(11) 2_653 2_653
O47 W4 O36 91.2(10) . 2_653
O20 W4 O33 101.1(10) . .
O79 W4 O33 85.3(11) 2_653 .
O47 W4 O33 88.2(9) . .
O36 W4 O33 158.8(11) 2_653 .
O20 W4 O28 157.0(9) . .
O79 W4 O28 97.4(11) 2_653 .
O47 W4 O28 60.7(9) . .
O36 W4 O28 96.0(10) 2_653 .
O33 W4 O28 65.4(9) . .
O20 W4 O58 154.7(9) . 2_653
O79 W4 O58 59.6(10) 2_653 2_653
O47 W4 O58 99.6(9) . 2_653
O36 W4 O58 66.7(9) 2_653 2_653
O33 W4 O58 92.5(10) . 2_653
O28 W4 O58 48.2(8) . 2_653
O6 W5 O57 104.6(11) . 2_653
O6 W5 O33 101.9(10) . .
O57 W5 O33 87.1(12) 2_653 .
O6 W5 O39 100.7(9) . .
O57 W5 O39 154.7(12) 2_653 .
O33 W5 O39 88.7(10) . .
O6 W5 O48 100.1(10) . .
O57 W5 O48 89.2(12) 2_653 .
O33 W5 O48 158.0(11) . .
O39 W5 O48 85.4(10) . .
O6 W5 O49 154.6(10) . 2_653
O57 W5 O49 58.3(12) 2_653 2_653
O33 W5 O49 96.1(11) . 2_653
O39 W5 O49 97.5(10) . 2_653
O48 W5 O49 63.8(11) . 2_653
O6 W5 O28 155.1(8) . .
O57 W5 O28 95.0(11) 2_653 .
O33 W5 O28 63.4(9) . .
O39 W5 O28 61.1(9) . .
O48 W5 O28 95.4(10) . .
O49 W5 O28 50.2(10) 2_653 .
O3 W6 O48 99.9(10) . .
O3 W6 O42 99.9(10) . .
O48 W6 O42 90.7(11) . .
O3 W6 O50 99.9(10) . 2_653
O48 W6 O50 87.7(12) . 2_653
O42 W6 O50 160.1(12) . 2_653
O3 W6 O36 98.5(9) . .
O48 W6 O36 161.3(11) . .
O42 W6 O36 89.2(10) . .
O50 W6 O36 86.0(11) 2_653 .
O3 W6 O49 153.6(9) . 2_653
O48 W6 O49 64.3(9) . 2_653
O42 W6 O49 101.2(11) . 2_653
O50 W6 O49 60.4(11) 2_653 2_653
O36 W6 O49 97.4(10) . 2_653
O3 W6 O58 154.6(8) . .
O48 W6 O58 97.6(11) . .
O42 W6 O58 61.6(10) . .
O50 W6 O58 99.0(11) 2_653 .
O36 W6 O58 66.0(10) . .
O49 W6 O58 51.8(9) 2_653 .
C21 Ag1 C2 35.8(12) 2_665 2_665
C21 Ag1 N24 151.8(11) 2_665 .
C2 Ag1 N24 116.0(11) 2_665 .
C21 Ag1 O20 82.6(10) 2_665 2_654
C2 Ag1 O20 93.8(10) 2_665 2_654
N24 Ag1 O20 105.5(7) . 2_654
C21 Ag1 C23 155.3(10) 2_665 .
C2 Ag1 C23 127.6(10) 2_665 .
N24 Ag1 C23 26.1(8) . .
O20 Ag1 C23 81.0(8) 2_654 .
N8 Ag2 N15 153.6(7) . 2_563
N8 Ag2 N24 100.0(7) . 2_564
N15 Ag2 N24 100.8(7) 2_563 2_564
N8 Ag2 Ag6 63.3(5) . .
N15 Ag2 Ag6 117.1(5) 2_563 .
N24 Ag2 Ag6 56.3(5) 2_564 .
N18 Ag3 N13 124.3(7) . .
N18 Ag3 N21 116.1(7) . 2_554
N13 Ag3 N21 118.4(7) . 2_554
C23 Ag4 N16 162.8(9) . .
N17 Ag5 N11 161.6(7) . 2_553
N10 Ag6 N10 180.000(3) . 2_563
N10 Ag6 Ag2 59.5(5) . .
N10 Ag6 Ag2 120.5(5) 2_563 .
N10 Ag6 Ag2 120.5(5) . 2_563
N10 Ag6 Ag2 59.5(5) 2_563 2_563
Ag2 Ag6 Ag2 180.000(1) . 2_563
N19 Ag7 N7 151.1(7) . .
N19 Ag7 O3 113.1(6) . .
N7 Ag7 O3 87.2(6) . .
O60 Si1 O60 180.000(7) 2_653 .
O60 Si1 O28 65.5(13) 2_653 2_653
O60 Si1 O28 114.5(13) . 2_653
O60 Si1 O28 114.5(13) 2_653 .
O60 Si1 O28 65.5(13) . .
O28 Si1 O28 180.000(6) 2_653 .
O60 Si1 O58 64.5(14) 2_653 2_653
O60 Si1 O58 115.5(14) . 2_653
O28 Si1 O58 107.2(12) 2_653 2_653
O28 Si1 O58 72.8(12) . 2_653
O60 Si1 O58 115.5(14) 2_653 .
O60 Si1 O58 64.5(14) . .
O28 Si1 O58 72.8(12) 2_653 .
O28 Si1 O58 107.2(12) . .
O58 Si1 O58 180.000(12) 2_653 .
O60 Si1 O49 68.1(13) 2_653 2_653
O60 Si1 O49 111.9(13) . 2_653
O28 Si1 O49 104.4(12) 2_653 2_653
O28 Si1 O49 75.6(12) . 2_653
O58 Si1 O49 102.1(13) 2_653 2_653
O58 Si1 O49 77.9(13) . 2_653
O60 Si1 O49 111.9(13) 2_653 .
O60 Si1 O49 68.1(13) . .
O28 Si1 O49 75.6(12) 2_653 .
O28 Si1 O49 104.4(12) . .
O58 Si1 O49 77.9(13) 2_653 .
O58 Si1 O49 102.1(13) . .
O49 Si1 O49 180.000(5) 2_653 .
W6 O3 Ag7 128.1(8) . .
W1 O4 W2 137.1(12) . .
W2 O9 W3 136.1(9) . .
W3 O12 W1 136.8(10) . .
W4 O20 Ag1 136.8(10) . 2_654
Si1 O28 O60 53.0(11) . .
Si1 O28 W1 125.5(13) . .
O60 O28 W1 72.6(12) . .
Si1 O28 W4 122.1(12) . .
O60 O28 W4 136.5(16) . .
W1 O28 W4 98.4(9) . .
Si1 O28 W5 115.7(12) . .
O60 O28 W5 130.0(15) . .
W1 O28 W5 95.0(8) . .
W4 O28 W5 92.6(9) . .
W5 O33 W4 138.4(12) . .
W4 O36 W6 135.3(13) 2_653 .
W5 O39 W1 139.0(13) . .
W6 O42 W2 135.3(14) . .
W4 O47 W1 138.8(14) . .
W6 O48 W5 136.9(14) . .
Si1 O49 O60 50.3(11) . .
Si1 O49 W3 125.2(13) . .
O60 O49 W3 75.0(12) . .
Si1 O49 W5 118.4(15) . 2_653
O60 O49 W5 134.0(17) . 2_653
W3 O49 W5 99.5(10) . 2_653
Si1 O49 W6 115.0(13) . 2_653
O60 O49 W6 131.0(15) . 2_653
W3 O49 W6 98.0(12) . 2_653
W5 O49 W6 95.0(10) 2_653 2_653
W6 O50 W3 137.5(18) 2_653 .
W5 O57 W3 141.2(17) 2_653 .
Si1 O58 O60 53.1(12) . .
Si1 O58 W2 129.7(15) . .
O60 O58 W2 76.7(13) . .
Si1 O58 W4 116.8(13) . 2_653
O60 O58 W4 138.0(16) . 2_653
W2 O58 W4 97.8(10) . 2_653
Si1 O58 W6 115.3(12) . .
O60 O58 W6 129.9(16) . .
W2 O58 W6 97.5(10) . .
W4 O58 W6 92.0(9) 2_653 .
Si1 O60 O58 62.4(13) . .
Si1 O60 O28 61.5(12) . .
O58 O60 O28 103.2(18) . .
Si1 O60 O49 61.7(13) . .
O58 O60 O49 97.2(18) . .
O28 O60 O49 98.2(17) . .
Si1 O60 W1 126.6(14) . .
O58 O60 W1 130.0(16) . .
O28 O60 W1 65.2(12) . .
O49 O60 W1 131.7(17) . .
Si1 O60 W2 123.8(15) . .
O58 O60 W2 61.5(12) . .
O28 O60 W2 135.6(16) . .
O49 O60 W2 123.7(15) . .
W1 O60 W2 92.2(8) . .
Si1 O60 W3 122.2(14) . .
O58 O60 W3 127.1(16) . .
O28 O60 W3 125.8(16) . .
O49 O60 W3 60.6(12) . .
W1 O60 W3 91.6(9) . .
W2 O60 W3 90.4(8) . .
W4 O79 W2 138.4(16) 2_653 .
N10 N7 N11 109.2(16) . .
N10 N7 Ag7 119.6(13) . .
N11 N7 Ag7 131.0(13) . .
N10 N8 C19 104.3(17) . .
N10 N8 Ag2 112.3(13) . .
C19 N8 Ag2 142.9(15) . .
N7 N10 N8 109.3(16) . .
N7 N10 Ag6 125.5(13) . .
N8 N10 Ag6 124.9(14) . .
C19 N11 N7 105.7(17) . .
C19 N11 Ag5 130.3(14) . 2_553
N7 N11 Ag5 122.8(14) . 2_553
N17 N13 C17 107.3(16) . .
N17 N13 Ag3 122.7(13) . .
C17 N13 Ag3 130.0(15) . .
N19 N15 C17 107.0(16) . .
N19 N15 Ag2 116.6(12) . 2_563
C17 N15 Ag2 136.3(14) . 2_563
N26 N16 C3 108.7(19) . .
N26 N16 Ag4 111.8(15) . .
C3 N16 Ag4 139.5(16) . .
N19 N17 N13 111.0(16) . .
N19 N17 Ag5 128.2(15) . .
N13 N17 Ag5 120.7(13) . .
C3 N18 N21 103.2(19) . .
C3 N18 Ag3 136.9(16) . .
N21 N18 Ag3 117.3(14) . .
N17 N19 N15 107.9(16) . .
N17 N19 Ag7 124.4(13) . .
N15 N19 Ag7 125.2(13) . .
N26 N21 N18 111.8(18) . .
N26 N21 Ag3 127.1(15) . 2_554
N18 N21 Ag3 118.0(14) . 2_554
N21 N26 N16 108.1(19) . .
C23 N24 Ag1 89.0(18) . .
C23 N24 Ag2 169.3(19) . 2_564
Ag1 N24 Ag2 100.0(8) . 2_564
C2 C1 C11 118(3) . .
C2 C1 H1 120.9 . .
C11 C1 H1 120.9 . .
C21 C2 C1 125(3) . .
C21 C2 Ag1 72(2) . 2_665
C1 C2 Ag1 116(3) . 2_665
C21 C2 H2 117.7 . .
C1 C2 H2 117.7 . .
Ag1 C2 H2 82.3 2_665 .
N16 C3 N18 108(2) . .
N16 C3 C10 128(2) . .
N18 C3 C10 124(2) . .
C20 C4 C5 123(3) . .
C20 C4 H4 118.5 . .
C5 C4 H4 118.5 . .
C14 C5 C4 119(2) . .
C14 C5 H5 120.5 . .
C4 C5 H5 120.5 . .
C7 C6 C9 119(3) . .
C7 C6 H6 120.4 . .
C9 C6 H6 120.4 . .
C6 C7 C18 120(3) . .
C6 C7 H7 120.2 . .
C18 C7 H7 120.2 . .
C9 C8 C22 122(3) . .
C9 C8 H8 118.9 . .
C22 C8 H8 118.9 . .
C8 C9 C6 117(3) . .
C8 C9 H9 121.5 . .
C6 C9 H9 121.5 . .
C12 C10 C21 121(3) . .
C12 C10 C3 118(3) . .
C21 C10 C3 121(3) . .
C1 C11 C12 119(3) . .
C1 C11 H11 120.6 . .
C12 C11 H11 120.6 . .
C10 C12 C11 120(3) . .
C10 C12 H12 120.2 . .
C11 C12 H12 120.2 . .
C5 C14 C15 120(3) . .
C5 C14 H14 119.8 . .
C15 C14 H14 119.8 . .
C16 C15 C14 120(2) . .
C16 C15 H15 120.0 . .
C14 C15 H15 120.0 . .
C15 C16 C20 119(2) . .
C15 C16 C17 120(2) . .
C20 C16 C17 120(2) . .
N13 C17 N15 106.8(17) . .
N13 C17 C16 127(2) . .
N15 C17 C16 125(2) . .
C22 C18 C7 121(2) . .
C22 C18 C19 123(2) . .
C7 C18 C19 116(2) . .
N11 C19 N8 111.5(18) . .
N11 C19 C18 124.0(19) . .
N8 C19 C18 124(2) . .
C4 C20 C16 118(2) . .
C4 C20 H20 120.8 . .
C16 C20 H20 120.8 . .
C2 C21 C10 118(3) . .
C2 C21 Ag1 72(2) . 2_665
C10 C21 Ag1 111(3) . 2_665
C2 C21 H21 121.2 . .
C10 C21 H21 121.2 . .
Ag1 C21 H21 86.7 2_665 .
C18 C22 C8 121(3) . .
C18 C22 H22 119.4 . .
C8 C22 H22 119.4 . .
N24 C23 Ag4 173(2) . .
N24 C23 Ag1 64.9(16) . .
Ag4 C23 Ag1 119.4(12) . .

loop_
_geom_bond_atom_site_label_1
_geom_bond_atom_site_label_2
_geom_bond_distance
_geom_bond_site_symmetry_2
W1 O46 1.68(2) .
W1 O4 1.858(17) .
W1 O39 1.90(2) .
W1 O47 1.904(18) .
W1 O12 1.937(14) .
W1 O28 2.30(2) .
W1 O60 2.42(3) .
W2 O38 1.67(2) .
W2 O9 1.869(14) .
W2 O79 1.91(2) .
W2 O4 1.926(17) .
W2 O42 1.96(2) .
W2 O58 2.22(3) .
W2 O60 2.46(3) .
W3 O29 1.64(2) .
W3 O12 1.852(15) .
W3 O50 1.89(3) .
W3 O9 1.923(16) .
W3 O57 1.94(3) .
W3 O49 2.25(3) .
W3 O60 2.49(3) .
W4 O20 1.678(16) .
W4 O79 1.86(3) 2_653
W4 O47 1.86(2) .
W4 O36 1.88(2) 2_653
W4 O33 1.91(2) .
W4 O28 2.36(2) .
W4 O58 2.44(3) 2_653
W5 O6 1.682(13) .
W5 O57 1.79(3) 2_653
W5 O33 1.83(2) .
W5 O39 1.87(2) .
W5 O48 1.95(2) .
W5 O49 2.37(2) 2_653
W5 O28 2.48(2) .
W6 O3 1.696(16) .
W6 O48 1.84(2) .
W6 O42 1.84(2) .
W6 O50 1.89(3) 2_653
W6 O36 1.93(2) .
W6 O49 2.41(3) 2_653
W6 O58 2.45(3) .
Ag1 C21 2.18(4) 2_665
Ag1 C2 2.18(4) 2_665
Ag1 N24 2.34(2) .
Ag1 O20 2.534(19) 2_654
Ag1 C23 2.58(3) .
Ag2 N8 2.173(17) .
Ag2 N15 2.195(18) 2_563
Ag2 N24 2.51(2) 2_564
Ag2 Ag6 3.369(2) .
Ag3 N18 2.19(2) .
Ag3 N13 2.225(17) .
Ag3 N21 2.247(19) 2_554
Ag4 C23 2.10(3) .
Ag4 N16 2.158(19) .
Ag5 N17 2.156(16) .
Ag5 N11 2.170(18) 2_553
Ag6 N10 2.134(18) .
Ag6 N10 2.134(18) 2_563
Ag6 Ag2 3.369(2) 2_563
Ag7 N19 2.240(17) .
Ag7 N7 2.314(16) .
Ag7 O3 2.473(16) .
Si1 O60 1.50(2) 2_653
Si1 O60 1.50(2) .
Si1 O28 1.65(2) 2_653
Si1 O28 1.65(2) .
Si1 O58 1.66(3) 2_653
Si1 O58 1.66(3) .
Si1 O49 1.71(3) 2_653
Si1 O49 1.71(3) .
O20 Ag1 2.534(19) 2_654
O28 O60 1.70(4) .
O36 W4 1.88(2) 2_653
O49 O60 1.81(4) .
O49 W5 2.37(2) 2_653
O49 W6 2.41(3) 2_653
O50 W6 1.89(3) 2_653
O57 W5 1.79(3) 2_653
O58 O60 1.69(4) .
O58 W4 2.44(3) 2_653
O79 W4 1.86(3) 2_653
N7 N10 1.30(2) .
N7 N11 1.30(2) .
N8 N10 1.31(2) .
N8 C19 1.32(3) .
N11 C19 1.29(3) .
N11 Ag5 2.170(18) 2_553
N13 N17 1.33(3) .
N13 C17 1.35(3) .
N15 N19 1.35(2) .
N15 C17 1.38(3) .
N15 Ag2 2.195(18) 2_563
N16 N26 1.33(3) .
N16 C3 1.36(3) .
N17 N19 1.30(2) .
N18 C3 1.37(3) .
N18 N21 1.40(3) .
N21 N26 1.28(3) .
N21 Ag3 2.247(19) 2_554
N24 C23 1.14(3) .
N24 Ag2 2.51(2) 2_564
C1 C2 1.35(4) .
C1 C11 1.39(4) .
C1 H1 0.9500 .
C2 C21 1.34(4) .
C2 Ag1 2.18(4) 2_665
C2 H2 0.9500 .
C3 C10 1.44(4) .
C4 C20 1.33(4) .
C4 C5 1.37(4) .
C4 H4 0.9500 .
C5 C14 1.34(4) .
C5 H5 0.9500 .
C6 C7 1.39(4) .
C6 C9 1.46(5) .
C6 H6 0.9500 .
C7 C18 1.41(3) .
C7 H7 0.9500 .
C8 C9 1.37(4) .
C8 C22 1.38(4) .
C8 H8 0.9500 .
C9 H9 0.9500 .
C10 C12 1.33(4) .
C10 C21 1.42(4) .
C11 C12 1.44(4) .
C11 H11 0.9500 .
C12 H12 0.9500 .
C14 C15 1.38(4) .
C14 H14 0.9500 .
C15 C16 1.38(3) .
C15 H15 0.9500 .
C16 C20 1.41(3) .
C16 C17 1.41(3) .
C18 C22 1.33(4) .
C18 C19 1.51(3) .
C20 H20 0.9500 .
C21 Ag1 2.18(4) 2_665
C21 H21 0.9500 .
C22 H22 0.9500 .
